data_4113969
loop_
_publ_author_name
'F. A. Cotton'
'James P. Donahue'
'Carlos A. Murillo'
'Lisa M. P\'erez'
'Rongmin Yu'

_publ_section_title
;
 Cyclic Polyamidato Dianions as Bridges between Mo24+ Units: Synthesis,
 Crystal Structures, Electrochemistry, Absorption Spectra, and Electronic
 Structures
;
_journal_name_full 'Journal of the American Chemical Society'
_journal_page_first 8900
_journal_page_last 8910
_journal_paper_doi 10.1021/ja0358044
_journal_volume 125
_journal_year 2003
_chemical_formula_moiety 'C94 H92 Mo4 N14 O14 , 4(C H2 Cl2)'
_chemical_formula_sum 'C98 H100 Cl8 Mo4 N14 O14'
_chemical_formula_weight 2365.28
_chemical_name_common
;
 [Mo2(DAniF)3]2(mu-2,3-dioxypyrazinate),4(CH2Cl2)
;
_chemical_name_systematic
; 
 ? 
;
_space_group_IT_number 2
_symmetry_cell_setting triclinic
_symmetry_space_group_name_Hall '-P 1'
_symmetry_space_group_name_H-M 'P -1'
_atom_sites_solution_hydrogens geom
_atom_sites_solution_primary direct
_atom_sites_solution_secondary difmap
_audit_creation_method SHELXL-97
_cell_angle_alpha 71.936(2)
_cell_angle_beta 83.479(2)
_cell_angle_gamma 71.188(2)
_cell_formula_units_Z 1
_cell_length_a 12.4674(13)
_cell_length_b 14.6201(15)
_cell_length_c 15.2751(16)
_cell_measurement_reflns_used 5057
_cell_measurement_temperature 213(2)
_cell_measurement_theta_max 22.5
_cell_measurement_theta_min 2.21
_cell_volume 2505.3(5)
_computing_cell_refinement 'SMART V. 6.02'
_computing_data_collection 'SMART V. 5.059'
_computing_data_reduction 'SMART V. 6.02'
_computing_molecular_graphics 'SHELXTL (Siemens, 1996)'
_computing_publication_material CIFTAB
_computing_structure_refinement 'SHELXL-97 (Sheldrick, 1997)'
_computing_structure_solution 'SHELXS-97 (Sheldrick, 1990)'
_diffrn_ambient_temperature 213(2)
_diffrn_measured_fraction_theta_full 0.991
_diffrn_measured_fraction_theta_max 0.991
_diffrn_measurement_device 'Bruker SMART 1000'
_diffrn_measurement_device_type 'area detector'
_diffrn_measurement_method omega-scan
_diffrn_radiation_monochromator graphite
_diffrn_radiation_source 'normal-focus sealed tube'
_diffrn_radiation_type MoK\a
_diffrn_radiation_wavelength 0.71073
_diffrn_reflns_av_R_equivalents 0.0255
_diffrn_reflns_av_sigmaI/netI 0.0474
_diffrn_reflns_limit_h_max 13
_diffrn_reflns_limit_h_min -13
_diffrn_reflns_limit_k_max 11
_diffrn_reflns_limit_k_min -15
_diffrn_reflns_limit_l_max 16
_diffrn_reflns_limit_l_min -16
_diffrn_reflns_number 10620
_diffrn_reflns_theta_full 22.54
_diffrn_reflns_theta_max 22.54
_diffrn_reflns_theta_min 1.73
_diffrn_standards_decay_% 0
_diffrn_standards_interval_count 0
_diffrn_standards_interval_time 0
_diffrn_standards_number 'none (area detector data)'
_exptl_absorpt_coefficient_mu 0.772
_exptl_absorpt_correction_T_max 0.9401
_exptl_absorpt_correction_T_min 0.7740
_exptl_absorpt_correction_type multi-scan
_exptl_crystal_colour yellow
_exptl_crystal_density_diffrn 1.568
_exptl_crystal_description needle
_exptl_crystal_F_000 1202
_exptl_crystal_size_max 0.45
_exptl_crystal_size_mid 0.13
_exptl_crystal_size_min 0.08
_refine_diff_density_max 1.121
_refine_diff_density_min -0.960
_refine_diff_density_rms 0.108
_refine_ls_extinction_method none
_refine_ls_goodness_of_fit_ref 1.041
_refine_ls_hydrogen_treatment mixed
_refine_ls_matrix_type full
_refine_ls_number_parameters 615
_refine_ls_number_reflns 6515
_refine_ls_number_restraints 0
_refine_ls_restrained_S_all 1.041
_refine_ls_R_factor_all 0.0689
_refine_ls_R_factor_gt 0.0540
_refine_ls_shift/su_max 0.001
_refine_ls_shift/su_mean 0.000
_refine_ls_structure_factor_coef Fsqd
_refine_ls_weighting_details 'calc w=1/[\s^2^(Fo^2^)+(0.0870P)^2^+7.1666P] where P=(Fo^2^+2Fc^2^)/3'
_refine_ls_weighting_scheme calc
_refine_ls_wR_factor_gt 0.1436
_refine_ls_wR_factor_ref 0.1551
_reflns_number_gt 5166
_reflns_number_total 6515
_reflns_threshold_expression >2sigma(I)
_cod_data_source_file ja0358044si20030425_064324_3.cif
_cod_data_source_block '[Mo2(DAniF)3]2(mu-2,3-dioxy-1,4-pyrazinate),4(CH2Cl2)'
_cod_database_code 4113969

loop_
_symmetry_equiv_pos_as_xyz
'x, y, z'
'-x, -y, -z'

loop_
_atom_site_label
_atom_site_type_symbol
_atom_site_fract_x
_atom_site_fract_y
_atom_site_fract_z
_atom_site_U_iso_or_equiv
_atom_site_adp_type
_atom_site_occupancy
_atom_site_symmetry_multiplicity
_atom_site_calc_flag
_atom_site_refinement_flags
_atom_site_disorder_assembly
_atom_site_disorder_group
Mo1 Mo 0.60587(4) 0.43812(4) 0.78350(3) 0.02530(19) Uani 1 1 d . . .
Mo2 Mo 0.65082(4) 0.56589(4) 0.77786(3) 0.02562(19) Uani 1 1 d . . .
O1 O 0.1153(4) 0.3519(4) 0.6986(3) 0.0450(13) Uani 1 1 d . . .
O2 O 0.4008(5) 1.0632(4) 0.7330(4) 0.0665(16) Uani 1 1 d . A .
O3 O 0.6567(5) 0.1537(5) 0.4808(4) 0.0692(17) Uani 1 1 d . . .
O4 O 0.9370(5) 0.8598(4) 0.4312(4) 0.0648(16) Uani 1 1 d . A .
O5 O 0.8480(6) -0.0834(4) 0.9915(5) 0.085(2) Uani 1 1 d . . .
O6 O 1.1144(4) 0.6475(4) 0.9245(3) 0.0464(13) Uani 1 1 d . A .
O7 O 0.5713(4) 0.5721(3) 0.9095(3) 0.0284(11) Uani 0.50 1 d P . 1
N8 N 0.5713(4) 0.5721(3) 0.9095(3) 0.0284(11) Uani 0.50 1 d P . 2
N1 N 0.4402(4) 0.5291(4) 0.7284(3) 0.0251(12) Uani 1 1 d . A .
N2 N 0.4942(4) 0.6672(4) 0.7200(3) 0.0294(12) Uani 1 1 d . . .
N3 N 0.6751(4) 0.4363(4) 0.6497(3) 0.0285(12) Uani 1 1 d . A .
N4 N 0.7296(4) 0.5745(4) 0.6443(3) 0.0278(12) Uani 1 1 d . . .
N5 N 0.7615(4) 0.3361(4) 0.8499(3) 0.0304(13) Uani 1 1 d . A .
N6 N 0.8081(4) 0.4766(4) 0.8454(3) 0.0294(12) Uani 1 1 d . . .
N7 N 0.5310(4) 0.4278(3) 0.9186(3) 0.0273(11) Uani 0.50 1 d P A 1
O8 O 0.5310(4) 0.4278(3) 0.9186(3) 0.0273(11) Uani 0.50 1 d P A 2
C1 C 0.3550(5) 0.4891(5) 0.7145(4) 0.0286(15) Uani 1 1 d . . .
C2 C 0.3617(6) 0.3903(5) 0.7648(5) 0.0366(16) Uani 1 1 d . A .
H2A H 0.4219 0.3524 0.8056 0.044 Uiso 1 1 calc R . .
C3 C 0.2827(6) 0.3470(5) 0.7565(5) 0.0403(17) Uani 1 1 d . . .
H3A H 0.2897 0.2799 0.7912 0.048 Uiso 1 1 calc R A .
C4 C 0.1926(5) 0.4008(5) 0.6975(5) 0.0341(16) Uani 1 1 d . A .
C5 C 0.1848(6) 0.4991(5) 0.6451(5) 0.0354(16) Uani 1 1 d . . .
H5A H 0.1239 0.5370 0.6050 0.043 Uiso 1 1 calc R A .
C6 C 0.2675(5) 0.5412(5) 0.6523(4) 0.0334(16) Uani 1 1 d . A .
H6A H 0.2640 0.6063 0.6142 0.040 Uiso 1 1 calc R . .
C7 C 0.0165(6) 0.4069(6) 0.6434(6) 0.056(2) Uani 1 1 d . . .
H7A H -0.0310 0.3639 0.6504 0.085 Uiso 1 1 calc R . .
H7B H 0.0391 0.4283 0.5793 0.085 Uiso 1 1 calc R . .
H7C H -0.0255 0.4657 0.6633 0.085 Uiso 1 1 calc R . .
C8 C 0.4144(5) 0.6283(5) 0.7111(4) 0.0292(15) Uani 1 1 d . A .
H8A H 0.3410 0.6705 0.6929 0.035 Uiso 1 1 calc R . .
C9 C 0.4639(5) 0.7710(5) 0.7185(4) 0.0326(16) Uani 1 1 d . A .
C10 C 0.3762(6) 0.8143(5) 0.7700(5) 0.0392(17) Uani 1 1 d . . .
H10A H 0.3286 0.7767 0.8038 0.047 Uiso 1 1 calc R A .
C11 C 0.3562(6) 0.9115(5) 0.7733(5) 0.0455(19) Uani 1 1 d . A .
H11A H 0.2953 0.9396 0.8089 0.055 Uiso 1 1 calc R . .
C12 C 0.4261(6) 0.9681(5) 0.7241(5) 0.0441(18) Uani 1 1 d . . .
C13 C 0.5126(7) 0.9258(6) 0.6718(6) 0.055(2) Uani 1 1 d . A .
H13A H 0.5595 0.9636 0.6373 0.066 Uiso 1 1 calc R . .
C14 C 0.5321(6) 0.8285(5) 0.6691(5) 0.0470(19) Uani 1 1 d . . .
H14A H 0.5926 0.8006 0.6331 0.056 Uiso 1 1 calc R A .
C15 C 0.4764(9) 1.1197(7) 0.6869(8) 0.088(3) Uani 1 1 d . . .
H15A H 0.4509 1.1855 0.6976 0.132 Uiso 1 1 calc R A .
H15B H 0.4771 1.1282 0.6214 0.132 Uiso 1 1 calc R . .
H15C H 0.5522 1.0837 0.7107 0.132 Uiso 1 1 calc R . .
C16 C 0.6752(5) 0.3645(5) 0.6040(4) 0.0283(15) Uani 1 1 d . . .
C17 C 0.7727(6) 0.2908(6) 0.5918(5) 0.0421(18) Uani 1 1 d . A .
H17A H 0.8420 0.2890 0.6119 0.051 Uiso 1 1 calc R . .
C18 C 0.7705(7) 0.2189(6) 0.5504(5) 0.0469(19) Uani 1 1 d . . .
H18A H 0.8379 0.1692 0.5427 0.056 Uiso 1 1 calc R A .
C19 C 0.6698(7) 0.2208(6) 0.5209(5) 0.0437(18) Uani 1 1 d . A .
C20 C 0.5736(7) 0.2966(6) 0.5293(5) 0.049(2) Uani 1 1 d . . .
H20A H 0.5053 0.3002 0.5058 0.059 Uiso 1 1 calc R A .
C21 C 0.5737(6) 0.3679(6) 0.5712(5) 0.0415(18) Uani 1 1 d . A .
H21A H 0.5061 0.4180 0.5774 0.050 Uiso 1 1 calc R . .
C22 C 0.7481(10) 0.0749(8) 0.4710(8) 0.094(4) Uani 1 1 d . . .
H22A H 0.7247 0.0345 0.4415 0.142 Uiso 1 1 calc R . .
H22B H 0.7785 0.0333 0.5311 0.142 Uiso 1 1 calc R . .
H22C H 0.8058 0.1009 0.4333 0.142 Uiso 1 1 calc R . .
C23 C 0.7240(5) 0.5061(5) 0.6050(4) 0.0295(15) Uani 1 1 d . A .
H23A H 0.7548 0.5077 0.5457 0.035 Uiso 1 1 calc R . .
C24 C 0.7766(5) 0.6512(5) 0.5887(4) 0.0308(15) Uani 1 1 d . A .
C25 C 0.7460(6) 0.7016(5) 0.4990(5) 0.0392(17) Uani 1 1 d . . .
H25A H 0.6896 0.6878 0.4737 0.047 Uiso 1 1 calc R A .
C26 C 0.7959(6) 0.7721(5) 0.4448(5) 0.0420(18) Uani 1 1 d . A .
H26A H 0.7739 0.8056 0.3833 0.050 Uiso 1 1 calc R . .
C27 C 0.8779(6) 0.7931(6) 0.4812(5) 0.0466(19) Uani 1 1 d . . .
C28 C 0.9069(7) 0.7468(6) 0.5714(5) 0.052(2) Uani 1 1 d . A .
H28A H 0.9620 0.7623 0.5964 0.062 Uiso 1 1 calc R . .
C29 C 0.8557(6) 0.6771(5) 0.6262(5) 0.0411(18) Uani 1 1 d . . .
H29A H 0.8742 0.6472 0.6887 0.049 Uiso 1 1 calc R A .
C30 C 0.9257(9) 0.8939(8) 0.3344(6) 0.081(3) Uani 1 1 d . . .
H30A H 0.9705 0.9395 0.3078 0.122 Uiso 1 1 calc R A .
H30B H 0.8467 0.9292 0.3190 0.122 Uiso 1 1 calc R . .
H30C H 0.9521 0.8366 0.3098 0.122 Uiso 1 1 calc R . .
C31 C 0.7854(6) 0.2294(5) 0.8892(5) 0.0373(17) Uani 1 1 d . . .
C32 C 0.8308(6) 0.1773(5) 0.9760(5) 0.0407(17) Uani 1 1 d . A .
H32A H 0.8478 0.2132 1.0113 0.049 Uiso 1 1 calc R . .
C33 C 0.8518(6) 0.0743(6) 1.0122(5) 0.0464(19) Uani 1 1 d . . .
H33A H 0.8826 0.0412 1.0713 0.056 Uiso 1 1 calc R A .
C34 C 0.8283(8) 0.0206(6) 0.9629(6) 0.059(2) Uani 1 1 d . A .
C35 C 0.7816(10) 0.0709(7) 0.8755(7) 0.081(3) Uani 1 1 d . . .
H35A H 0.7648 0.0345 0.8407 0.097 Uiso 1 1 calc R A .
C36 C 0.7601(8) 0.1736(6) 0.8403(6) 0.064(2) Uani 1 1 d . A .
H36A H 0.7276 0.2067 0.7818 0.077 Uiso 1 1 calc R . .
C37 C 0.8686(8) -0.1347(7) 1.0848(6) 0.075(3) Uani 1 1 d . . .
H37A H 0.8809 -0.2062 1.0949 0.113 Uiso 1 1 calc R . .
H37B H 0.8038 -0.1085 1.1213 0.113 Uiso 1 1 calc R . .
H37C H 0.9354 -0.1251 1.1029 0.113 Uiso 1 1 calc R . .
C38 C 0.8319(5) 0.3784(5) 0.8690(4) 0.0310(15) Uani 1 1 d . A .
H38A H 0.8996 0.3373 0.8999 0.037 Uiso 1 1 calc R . .
C39 C 0.8903(5) 0.5177(5) 0.8644(4) 0.0297(15) Uani 1 1 d . A .
C40 C 0.8530(6) 0.6038(6) 0.8928(5) 0.0418(18) Uani 1 1 d . . .
H40A H 0.7748 0.6345 0.8987 0.050 Uiso 1 1 calc R A .
C41 C 0.9283(6) 0.6456(6) 0.9124(5) 0.0465(19) Uani 1 1 d . A .
H41A H 0.9015 0.7037 0.9326 0.056 Uiso 1 1 calc R . .
C42 C 1.0437(6) 0.6019(6) 0.9026(5) 0.0401(18) Uani 1 1 d . . .
C43 C 1.0832(6) 0.5174(5) 0.8720(5) 0.0395(17) Uani 1 1 d . A .
H43A H 1.1613 0.4886 0.8637 0.047 Uiso 1 1 calc R . .
C44 C 1.0049(6) 0.4748(5) 0.8536(4) 0.0357(16) Uani 1 1 d . . .
H44A H 1.0312 0.4165 0.8337 0.043 Uiso 1 1 calc R A .
C45 C 1.2329(6) 0.6011(6) 0.9167(5) 0.0452(19) Uani 1 1 d . . .
H45A H 1.2738 0.6392 0.9336 0.068 Uiso 1 1 calc R A .
H45B H 1.2522 0.5998 0.8537 0.068 Uiso 1 1 calc R . .
H45C H 1.2536 0.5326 0.9574 0.068 Uiso 1 1 calc R . .
C46 C 0.4490(11) 0.3467(10) 1.0557(8) 0.030(2) Uani 0.50 1 d P . 1
H46A H 0.4294 0.2892 1.0916 0.036 Uiso 0.50 1 calc PR . 1
C47 C 0.5255(5) 0.5002(5) 0.9549(4) 0.0266(14) Uani 1 1 d . . 1
C48 C 0.4951(10) 0.3483(10) 0.9735(8) 0.030(2) Uani 0.50 1 d P A 1
H48A H 0.5038 0.2930 0.9514 0.036 Uiso 0.50 1 calc PR A 1
Cl1 Cl 0.8190(10) -0.1114(10) 0.7391(8) 0.158(2) Uiso 0.437(6) 1 d P B 1
Cl2 Cl 1.0677(14) -0.1430(12) 0.7640(11) 0.193(3) Uiso 0.437(6) 1 d P B 1
Cl3 Cl 0.3707(9) 0.1233(8) 1.0999(7) 0.160(2) Uiso 0.493(4) 1 d P C 3
Cl4 Cl 0.4590(8) 0.1074(7) 0.9225(6) 0.152(2) Uiso 0.493(4) 1 d P C 3
Cl5 Cl 0.5481(8) 0.1752(7) 0.9633(6) 0.152(2) Uiso 0.507(4) 1 d P C 2
Cl6 Cl 0.3264(9) 0.1833(8) 1.0320(7) 0.160(2) Uiso 0.507(4) 1 d P C 2
Cl7 Cl 1.0776(10) -0.1732(9) 0.7179(8) 0.193(3) Uiso 0.563(6) 1 d P B 2
Cl8 Cl 0.8517(8) -0.0482(7) 0.6918(7) 0.158(2) Uiso 0.563(6) 1 d P B 2
C50 C 0.941(3) -0.138(3) 0.775(2) 0.138(7) Uiso 0.437(6) 1 d P B 1
H50A H 0.9209 -0.1038 0.8235 0.166 Uiso 0.437(6) 1 calc PR B 1
H50B H 0.9515 -0.2091 0.8089 0.166 Uiso 0.437(6) 1 calc PR B 1
C51 C 0.493(2) 0.0689(18) 1.0343(16) 0.096(5) Uiso 0.493(4) 1 d P C 3
H51A H 0.5572 0.0906 1.0417 0.115 Uiso 0.493(4) 1 calc PR C 3
H51B H 0.5152 -0.0050 1.0572 0.115 Uiso 0.493(4) 1 calc PR C 3
C52 C 0.441(2) 0.2270(18) 1.0351(16) 0.096(5) Uiso 0.507(4) 1 d P C 2
H52A H 0.4681 0.2054 1.0982 0.115 Uiso 0.507(4) 1 calc PR C 2
H52B H 0.4179 0.3009 1.0129 0.115 Uiso 0.507(4) 1 calc PR C 2
C53 C 0.979(2) -0.073(2) 0.6544(19) 0.138(7) Uiso 0.563(6) 1 d P B 2
H53A H 1.0036 -0.0133 0.6453 0.166 Uiso 0.563(6) 1 calc PR B 2
H53B H 0.9794 -0.0826 0.5937 0.166 Uiso 0.563(6) 1 calc PR B 2

loop_
_atom_site_aniso_label
_atom_site_aniso_U_11
_atom_site_aniso_U_22
_atom_site_aniso_U_33
_atom_site_aniso_U_23
_atom_site_aniso_U_13
_atom_site_aniso_U_12
Mo1 0.0225(3) 0.0298(4) 0.0267(3) -0.0126(2) -0.0016(2) -0.0074(2)
Mo2 0.0220(3) 0.0304(4) 0.0280(3) -0.0139(2) -0.0006(2) -0.0074(3)
O1 0.032(3) 0.055(3) 0.063(3) -0.032(3) 0.000(2) -0.020(2)
O2 0.070(4) 0.036(3) 0.093(4) -0.028(3) 0.011(3) -0.012(3)
O3 0.079(5) 0.066(4) 0.087(4) -0.053(3) -0.006(3) -0.022(4)
O4 0.056(4) 0.060(4) 0.072(4) -0.001(3) 0.003(3) -0.029(3)
O5 0.121(6) 0.034(4) 0.090(5) -0.008(3) -0.016(4) -0.014(4)
O6 0.030(3) 0.065(4) 0.058(3) -0.034(3) -0.006(2) -0.016(3)
O7 0.030(3) 0.035(3) 0.026(2) -0.013(2) 0.003(2) -0.014(2)
N8 0.030(3) 0.035(3) 0.026(2) -0.013(2) 0.003(2) -0.014(2)
N1 0.024(3) 0.027(3) 0.027(3) -0.010(2) 0.000(2) -0.009(2)
N2 0.029(3) 0.027(3) 0.035(3) -0.012(2) -0.004(2) -0.007(2)
N3 0.026(3) 0.035(3) 0.027(3) -0.014(2) -0.001(2) -0.006(3)
N4 0.020(3) 0.035(3) 0.030(3) -0.012(2) 0.003(2) -0.009(2)
N5 0.029(3) 0.035(3) 0.029(3) -0.011(2) -0.004(2) -0.010(3)
N6 0.028(3) 0.036(4) 0.029(3) -0.016(2) -0.001(2) -0.009(3)
N7 0.034(3) 0.031(3) 0.022(2) -0.010(2) 0.002(2) -0.016(2)
O8 0.034(3) 0.031(3) 0.022(2) -0.010(2) 0.002(2) -0.016(2)
C1 0.024(4) 0.033(4) 0.033(4) -0.017(3) 0.000(3) -0.008(3)
C2 0.030(4) 0.039(4) 0.044(4) -0.014(3) -0.006(3) -0.010(3)
C3 0.036(4) 0.034(4) 0.055(4) -0.015(3) -0.001(4) -0.013(3)
C4 0.023(4) 0.041(4) 0.047(4) -0.024(3) -0.001(3) -0.010(3)
C5 0.026(4) 0.044(5) 0.040(4) -0.018(3) -0.007(3) -0.008(3)
C6 0.034(4) 0.034(4) 0.030(4) -0.010(3) -0.003(3) -0.007(3)
C7 0.032(4) 0.060(6) 0.088(6) -0.032(5) -0.020(4) -0.012(4)
C8 0.025(4) 0.037(4) 0.026(3) -0.012(3) -0.002(3) -0.005(3)
C9 0.028(4) 0.030(4) 0.041(4) -0.014(3) -0.007(3) -0.004(3)
C10 0.033(4) 0.035(4) 0.050(4) -0.015(3) 0.004(3) -0.008(3)
C11 0.039(5) 0.039(5) 0.053(5) -0.019(4) 0.007(4) -0.002(4)
C12 0.041(5) 0.029(4) 0.058(5) -0.016(4) -0.001(4) -0.002(3)
C13 0.049(5) 0.040(5) 0.079(6) -0.018(4) 0.008(4) -0.019(4)
C14 0.039(5) 0.038(5) 0.067(5) -0.024(4) 0.010(4) -0.011(4)
C15 0.091(8) 0.047(6) 0.134(9) -0.037(6) 0.021(7) -0.029(6)
C16 0.029(4) 0.034(4) 0.024(3) -0.013(3) -0.001(3) -0.008(3)
C17 0.034(4) 0.052(5) 0.044(4) -0.027(4) -0.016(3) -0.002(4)
C18 0.047(5) 0.039(5) 0.050(4) -0.023(4) -0.007(4) 0.005(4)
C19 0.054(5) 0.045(5) 0.045(4) -0.023(4) -0.004(4) -0.021(4)
C20 0.040(5) 0.068(6) 0.057(5) -0.033(4) -0.003(4) -0.023(4)
C21 0.033(4) 0.051(5) 0.047(4) -0.025(4) 0.002(3) -0.011(4)
C22 0.120(10) 0.074(7) 0.103(8) -0.059(6) -0.026(7) -0.006(7)
C23 0.027(4) 0.039(4) 0.025(3) -0.014(3) -0.001(3) -0.007(3)
C24 0.028(4) 0.032(4) 0.033(4) -0.016(3) 0.006(3) -0.006(3)
C25 0.031(4) 0.047(5) 0.040(4) -0.011(3) 0.000(3) -0.013(3)
C26 0.038(4) 0.042(5) 0.038(4) -0.010(3) 0.001(3) -0.003(4)
C27 0.042(5) 0.043(5) 0.048(5) -0.008(4) 0.011(4) -0.013(4)
C28 0.046(5) 0.057(5) 0.056(5) -0.011(4) -0.007(4) -0.023(4)
C29 0.051(5) 0.037(4) 0.038(4) -0.009(3) -0.011(3) -0.014(4)
C30 0.070(7) 0.077(7) 0.074(7) 0.009(5) 0.006(5) -0.025(6)
C31 0.032(4) 0.033(4) 0.044(4) -0.014(3) -0.001(3) -0.003(3)
C32 0.040(4) 0.041(5) 0.039(4) -0.010(3) -0.005(3) -0.009(3)
C33 0.044(5) 0.042(5) 0.046(4) -0.007(4) -0.003(4) -0.007(4)
C34 0.067(6) 0.035(5) 0.068(6) -0.013(4) -0.012(5) -0.003(4)
C35 0.128(9) 0.036(5) 0.081(7) -0.024(5) -0.034(6) -0.010(5)
C36 0.098(7) 0.044(5) 0.054(5) -0.017(4) -0.020(5) -0.017(5)
C37 0.071(7) 0.046(6) 0.085(7) 0.004(5) -0.001(5) -0.008(5)
C38 0.020(4) 0.041(5) 0.030(3) -0.012(3) -0.005(3) -0.003(3)
C39 0.024(4) 0.042(4) 0.024(3) -0.008(3) -0.006(3) -0.012(3)
C40 0.025(4) 0.051(5) 0.054(5) -0.027(4) -0.005(3) -0.006(3)
C41 0.037(5) 0.052(5) 0.058(5) -0.031(4) -0.001(4) -0.008(4)
C42 0.033(4) 0.057(5) 0.037(4) -0.017(4) -0.004(3) -0.018(4)
C43 0.029(4) 0.050(5) 0.042(4) -0.020(4) 0.004(3) -0.011(3)
C44 0.032(4) 0.045(4) 0.036(4) -0.019(3) 0.003(3) -0.014(3)
C45 0.031(4) 0.066(5) 0.050(4) -0.023(4) -0.002(3) -0.023(4)
C46 0.028(5) 0.036(6) 0.030(5) -0.015(4) 0.001(4) -0.010(4)
C47 0.022(3) 0.029(4) 0.025(3) -0.009(3) -0.001(3) -0.002(3)
C48 0.028(5) 0.036(6) 0.030(5) -0.015(4) 0.001(4) -0.010(4)

loop_
_atom_type_symbol
_atom_type_description
_atom_type_scat_dispersion_real
_atom_type_scat_dispersion_imag
_atom_type_scat_source
C C 0.0033 0.0016 'International Tables Vol C Tables 4.2.6.8 and 6.1.1.4'
H H 0.0000 0.0000 'International Tables Vol C Tables 4.2.6.8 and 6.1.1.4'
N N 0.0061 0.0033 'International Tables Vol C Tables 4.2.6.8 and 6.1.1.4'
O O 0.0106 0.0060 'International Tables Vol C Tables 4.2.6.8 and 6.1.1.4'
Cl Cl 0.1484 0.1585 'International Tables Vol C Tables 4.2.6.8 and 6.1.1.4'
Mo Mo -1.6832 0.6857 'International Tables Vol C Tables 4.2.6.8 and 6.1.1.4'

loop_
_geom_angle_atom_site_label_1
_geom_angle_atom_site_label_2
_geom_angle_atom_site_label_3
_geom_angle
_geom_angle_site_symmetry_1
_geom_angle_site_symmetry_3
_geom_angle_publ_flag
Mo2 Mo1 N3 92.54(14) . . y
Mo2 Mo1 N7 92.94(12) . . y
N3 Mo1 N7 174.51(18) . . y
Mo2 Mo1 N5 92.72(14) . . y
N3 Mo1 N5 92.55(19) . . y
N7 Mo1 N5 87.42(18) . . y
Mo2 Mo1 N1 92.02(13) . . y
N3 Mo1 N1 91.85(19) . . y
N7 Mo1 N1 87.72(18) . . y
N5 Mo1 N1 173.38(18) . . y
Mo1 Mo2 N2 93.27(13) . . y
Mo1 Mo2 N6 92.52(14) . . y
N2 Mo2 N6 172.87(19) . . y
Mo1 Mo2 N4 93.20(13) . . y
N2 Mo2 N4 91.97(19) . . y
N6 Mo2 N4 91.86(19) . . y
Mo1 Mo2 O7 92.03(12) . . y
N2 Mo2 O7 86.05(18) . . y
N6 Mo2 O7 89.59(18) . . y
N4 Mo2 O7 174.51(18) . . y
C4 O1 C7 117.7(6) . . n
C12 O2 C15 116.2(7) . . n
C19 O3 C22 119.7(7) . . n
C27 O4 C30 117.4(7) . . n
C34 O5 C37 118.3(7) . . n
C42 O6 C45 116.7(6) . . n
C47 O7 C46 117.2(7) . 2_667 y
C47 O7 Mo2 118.0(4) . . y
C46 O7 Mo2 124.2(6) 2_667 . y
C8 N1 C1 118.2(5) . . y
C8 N1 Mo1 117.4(4) . . y
C1 N1 Mo1 124.4(4) . . y
C8 N2 C9 119.9(5) . . y
C8 N2 Mo2 117.9(4) . . y
C9 N2 Mo2 119.3(4) . . y
C23 N3 C16 116.6(5) . . y
C23 N3 Mo1 117.9(4) . . y
C16 N3 Mo1 125.5(4) . . y
C23 N4 C24 116.2(5) . . y
C23 N4 Mo2 116.2(4) . . y
C24 N4 Mo2 127.2(4) . . y
C38 N5 C31 117.2(6) . . y
C38 N5 Mo1 116.2(4) . . y
C31 N5 Mo1 125.5(4) . . y
C38 N6 C39 117.9(5) . . y
C38 N6 Mo2 117.8(4) . . y
C39 N6 Mo2 124.3(4) . . y
C47 N7 C48 116.9(7) . . y
C47 N7 Mo1 117.5(4) . . y
C48 N7 Mo1 125.4(6) . . y
C6 C1 C2 117.5(6) . . n
C6 C1 N1 124.5(6) . . n
C2 C1 N1 118.0(6) . . n
C3 C2 C1 121.6(6) . . n
C2 C3 C4 120.6(7) . . n
O1 C4 C3 115.6(6) . . n
O1 C4 C5 125.4(6) . . n
C3 C4 C5 119.0(6) . . n
C6 C5 C4 119.7(6) . . n
C1 C6 C5 121.4(6) . . n
N1 C8 N2 119.0(6) . . y
C10 C9 C14 117.8(6) . . n
C10 C9 N2 123.3(6) . . n
C14 C9 N2 118.7(6) . . n
C9 C10 C11 121.5(7) . . n
C10 C11 C12 120.0(7) . . n
C13 C12 O2 125.5(7) . . n
C13 C12 C11 118.7(7) . . n
O2 C12 C11 115.8(7) . . n
C12 C13 C14 120.9(7) . . n
C13 C14 C9 121.1(7) . . n
C17 C16 C21 118.4(6) . . n
C17 C16 N3 122.1(5) . . n
C21 C16 N3 119.4(6) . . n
C16 C17 C18 121.4(6) . . n
C19 C18 C17 119.7(7) . . n
O3 C19 C18 125.1(7) . . n
O3 C19 C20 115.9(7) . . n
C18 C19 C20 119.0(6) . . n
C19 C20 C21 122.1(7) . . n
C20 C21 C16 119.2(7) . . n
N3 C23 N4 120.0(6) . . y
C25 C24 C29 118.2(6) . . n
C25 C24 N4 122.2(6) . . n
C29 C24 N4 119.6(6) . . n
C24 C25 C26 121.6(6) . . n
C27 C26 C25 119.6(7) . . n
C28 C27 C26 120.0(7) . . n
C28 C27 O4 115.8(7) . . n
C26 C27 O4 124.2(7) . . n
C27 C28 C29 120.4(7) . . n
C28 C29 C24 120.1(6) . . n
C36 C31 C32 117.1(7) . . n
C36 C31 N5 119.4(6) . . n
C32 C31 N5 123.5(6) . . n
C33 C32 C31 122.0(7) . . n
C34 C33 C32 120.3(7) . . n
C33 C34 O5 125.2(8) . . n
C33 C34 C35 119.2(8) . . n
O5 C34 C35 115.6(8) . . n
C36 C35 C34 120.2(8) . . n
C35 C36 C31 121.3(8) . . n
N6 C38 N5 120.7(6) . . y
C44 C39 C40 119.0(6) . . n
C44 C39 N6 122.1(6) . . n
C40 C39 N6 119.0(6) . . n
C41 C40 C39 121.2(7) . . n
C40 C41 C42 119.9(7) . . n
C43 C42 C41 120.1(6) . . n
C43 C42 O6 123.2(7) . . n
C41 C42 O6 116.7(7) . . n
C42 C43 C44 119.1(7) . . n
C39 C44 C43 120.6(7) . . n
C48 C46 O7 121.6(11) . 2_667 y
N7 C47 O7 119.3(5) . . y
N7 C47 C47 121.0(7) . 2_667 y
O7 C47 C47 119.7(7) . 2_667 y
C46 C48 N7 122.6(11) . . y
Cl2 C50 Cl1 154(3) . . n
Cl4 C51 Cl3 109.0(14) . . n
Cl6 C52 Cl5 107.0(13) . . n
Cl8 C53 Cl7 118.6(17) . . n

loop_
_geom_bond_atom_site_label_1
_geom_bond_atom_site_label_2
_geom_bond_distance
_geom_bond_site_symmetry_2
_geom_bond_publ_flag
Mo1 Mo2 2.0917(7) . y
Mo1 N3 2.131(5) . y
Mo1 N7 2.148(4) . y
Mo1 N5 2.159(5) . y
Mo1 N1 2.161(5) . y
Mo2 N2 2.122(5) . y
Mo2 N6 2.142(5) . y
Mo2 N4 2.147(5) . y
Mo2 O7 2.153(4) . y
O1 C4 1.369(8) . n
O1 C7 1.432(9) . n
O2 C12 1.370(9) . n
O2 C15 1.434(10) . n
O3 C19 1.365(8) . n
O3 C22 1.367(12) . n
O4 C27 1.397(9) . n
O4 C30 1.415(10) . n
O5 C34 1.390(10) . n
O5 C37 1.399(10) . n
O6 C42 1.385(8) . n
O6 C45 1.421(8) . n
O7 C47 1.326(7) . y
O7 C46 1.387(13) 2_667 y
N1 C8 1.325(8) . y
N1 C1 1.431(7) . y
N2 C8 1.333(8) . y
N2 C9 1.433(8) . y
N3 C23 1.325(8) . y
N3 C16 1.428(8) . y
N4 C23 1.338(8) . y
N4 C24 1.429(8) . y
N5 C38 1.326(8) . y
N5 C31 1.429(8) . y
N6 C38 1.307(8) . y
N6 C39 1.437(8) . y
N7 C47 1.318(7) . y
N7 C48 1.379(13) . y
C1 C6 1.387(9) . n
C1 C2 1.390(9) . n
C2 C3 1.366(9) . n
C3 C4 1.384(9) . n
C4 C5 1.389(9) . n
C5 C6 1.388(9) . n
C9 C10 1.372(9) . n
C9 C14 1.387(10) . n
C10 C11 1.378(10) . n
C11 C12 1.393(10) . n
C12 C13 1.364(11) . n
C13 C14 1.378(10) . n
C16 C17 1.379(9) . n
C16 C21 1.394(9) . n
C17 C18 1.393(10) . n
C18 C19 1.370(10) . n
C19 C20 1.371(11) . n
C20 C21 1.381(10) . n
C24 C25 1.370(9) . n
C24 C29 1.396(9) . n
C25 C26 1.379(9) . n
C26 C27 1.373(10) . n
C27 C28 1.366(10) . n
C28 C29 1.384(10) . n
C31 C36 1.386(10) . n
C31 C32 1.388(9) . n
C32 C33 1.380(10) . n
C33 C34 1.355(11) . n
C34 C35 1.398(12) . n
C35 C36 1.374(11) . n
C39 C44 1.377(9) . n
C39 C40 1.381(9) . n
C40 C41 1.376(10) . n
C41 C42 1.385(10) . n
C42 C43 1.378(10) . n
C43 C44 1.408(9) . n
C46 C48 1.316(17) . y
C46 O7 1.387(13) 2_667 y
C47 C47 1.450(12) 2_667 y
Cl1 C50 1.57(4) . n
Cl2 C50 1.55(3) . n
Cl3 C51 1.82(3) . n
Cl4 C51 1.68(2) . n
Cl5 C52 1.76(2) . n
Cl6 C52 1.75(2) . n
Cl7 C53 1.68(3) . n
Cl8 C53 1.59(3) . n
